data_4339161
loop_
_publ_author_name
'Lai, Siu-Wai'
'Chan, Queenie K.-W.'
'Zhu, Nianyong'
'Che, Chi-Ming'

_publ_section_title
;
 cis-Dicyanoosmium(II) diimine complexes bearing phosphine or sulfoxide
 ligands: spectroscopic and luminescent studies.
;
_journal_issue 26
_journal_name_full 'Inorganic chemistry'
_journal_page_first 11003
_journal_page_last 11016
_journal_paper_doi 10.1021/ic070290l
_journal_volume 46
_journal_year 2007
_chemical_formula_moiety 'C57 H58 Cl2 N4 O Os P2'
_chemical_formula_sum 'C57 H58 Cl2 N4 O Os P2'
_chemical_formula_weight 1138.11
_space_group_IT_number 14
_symmetry_cell_setting monoclinic
_symmetry_space_group_name_Hall '-P 2yn'
_symmetry_space_group_name_H-M 'P 1 21/n 1'
_atom_sites_solution_hydrogens geom
_atom_sites_solution_primary direct
_atom_sites_solution_secondary difmap
_audit_creation_method SHELXL-97
_cell_angle_alpha 90.00
_cell_angle_beta 101.71(3)
_cell_angle_gamma 90.00
_cell_formula_units_Z 4
_cell_length_a 12.034(2)
_cell_length_b 28.425(6)
_cell_length_c 15.404(3)
_cell_measurement_reflns_used 0
_cell_measurement_temperature 253(2)
_cell_measurement_theta_max 0
_cell_measurement_theta_min 0
_cell_volume 5159.5(18)
_computing_cell_refinement scalepack
_computing_data_collection marcontrol
_computing_data_reduction denzo
_computing_molecular_graphics 'Ortep-3 for Windows (Farrugia, 1997)'
_computing_publication_material 'WinGX publication routines (Farrugia, 1999)'
_computing_structure_refinement 'SHELXL-97 (Sheldrick, 1997)'
_computing_structure_solution SIR-97
_diffrn_ambient_temperature 253(2)
_diffrn_measured_fraction_theta_full 0.950
_diffrn_measured_fraction_theta_max 0.950
_diffrn_measurement_device_type 'marresearch IPDS mar300'
_diffrn_measurement_method oscillation
_diffrn_radiation_monochromator graphite
_diffrn_radiation_source 'fine-focus sealed tube'
_diffrn_radiation_type MoK\a
_diffrn_radiation_wavelength 0.71073
_diffrn_reflns_av_R_equivalents 0.0457
_diffrn_reflns_av_sigmaI/netI 0.0612
_diffrn_reflns_limit_h_max 13
_diffrn_reflns_limit_h_min -13
_diffrn_reflns_limit_k_max 34
_diffrn_reflns_limit_k_min -34
_diffrn_reflns_limit_l_max 18
_diffrn_reflns_limit_l_min -18
_diffrn_reflns_number 35142
_diffrn_reflns_theta_full 25.46
_diffrn_reflns_theta_max 25.46
_diffrn_reflns_theta_min 1.87
_exptl_absorpt_coefficient_mu 2.681
_exptl_absorpt_correction_type none
_exptl_crystal_colour brown
_exptl_crystal_density_diffrn 1.465
_exptl_crystal_density_method 'not measured'
_exptl_crystal_description prism
_exptl_crystal_F_000 2304
_exptl_crystal_size_max 0.3
_exptl_crystal_size_mid 0.15
_exptl_crystal_size_min 0.1
_refine_diff_density_max 1.074
_refine_diff_density_min -0.903
_refine_diff_density_rms 0.173
_refine_ls_extinction_method none
_refine_ls_goodness_of_fit_ref 0.941
_refine_ls_hydrogen_treatment mixed
_refine_ls_matrix_type full
_refine_ls_number_parameters 599
_refine_ls_number_reflns 9097
_refine_ls_number_restraints 0
_refine_ls_restrained_S_all 0.941
_refine_ls_R_factor_all 0.0390
_refine_ls_R_factor_gt 0.0261
_refine_ls_shift/su_max 0.002
_refine_ls_shift/su_mean 0.000
_refine_ls_structure_factor_coef Fsqd
_refine_ls_weighting_details 'calc w=1/[\s^2^(Fo^2^)+(0.0175P)^2^+0.0000P] where P=(Fo^2^+2Fc^2^)/3'
_refine_ls_weighting_scheme calc
_refine_ls_wR_factor_gt 0.0613
_refine_ls_wR_factor_ref 0.0632
_reflns_number_gt 7035
_reflns_number_total 9097
_reflns_threshold_expression >2sigma(I)
_cod_data_source_file ic070290l-file001.cif
_cod_data_source_block mar1548_Cpd2e
_cod_depositor_comments
;
 Marking attached hydrogen atoms.

 Antanas Vaitkus,
 2018-09-25
;
_cod_original_sg_symbol_H-M 'P 21/n'
_cod_database_code 4339161

loop_
_symmetry_equiv_pos_as_xyz
'x, y, z'
'-x+1/2, y+1/2, -z+1/2'
'-x, -y, -z'
'x-1/2, -y-1/2, z-1/2'

loop_
_atom_site_label
_atom_site_type_symbol
_atom_site_fract_x
_atom_site_fract_y
_atom_site_fract_z
_atom_site_U_iso_or_equiv
_atom_site_adp_type
_atom_site_occupancy
_atom_site_symmetry_multiplicity
_atom_site_calc_flag
_atom_site_refinement_flags
_atom_site_attached_hydrogens
Os1 Os 0.470503(10) 0.118903(4) 0.642358(9) 0.02649(5) Uani 1 1 d . 0
P1 P 0.28397(7) 0.09355(3) 0.64435(6) 0.0309(2) Uani 1 1 d . 0
P2 P 0.65443(7) 0.14318(3) 0.62977(6) 0.0307(2) Uani 1 1 d . 0
N3 N 0.3794(3) 0.21621(12) 0.5561(2) 0.0541(9) Uani 1 1 d . 0
N4 N 0.4549(3) 0.06340(12) 0.4615(2) 0.0481(8) Uani 1 1 d . 0
N1 N 0.4915(2) 0.14753(10) 0.77073(18) 0.0296(6) Uani 1 1 d . 0
N2 N 0.5428(2) 0.06228(9) 0.72523(18) 0.0281(6) Uani 1 1 d . 0
C1 C 0.4092(3) 0.17985(13) 0.5837(2) 0.0369(9) Uani 1 1 d . 0
C2 C 0.4595(3) 0.08435(13) 0.5263(2) 0.0339(8) Uani 1 1 d . 0
C3 C 0.4620(3) 0.19182(12) 0.7910(3) 0.0385(9) Uani 1 1 d . 0
H3 H 0.4301 0.2120 0.7452 0.046 Uiso 1 1 calc R 0
C4 C 0.4777(3) 0.20757(13) 0.8764(3) 0.0454(10) Uani 1 1 d . 0
H4 H 0.4561 0.2381 0.8871 0.054 Uiso 1 1 calc R 0
C5 C 0.5251(3) 0.17900(14) 0.9478(3) 0.0416(9) Uani 1 1 d . 0
C6 C 0.5555(3) 0.13445(13) 0.9262(2) 0.0395(9) Uani 1 1 d . 0
H6 H 0.5880 0.1139 0.9713 0.047 Uiso 1 1 calc R 0
C7 C 0.5390(3) 0.11950(12) 0.8392(2) 0.0314(8) Uani 1 1 d . 0
C8 C 0.5714(2) 0.07222(12) 0.8131(2) 0.0307(8) Uani 1 1 d . 0
C9 C 0.6292(3) 0.04017(13) 0.8725(3) 0.0433(9) Uani 1 1 d . 0
H9 H 0.6485 0.0481 0.9323 0.052 Uiso 1 1 calc R 0
C10 C 0.6593(3) -0.00390(13) 0.8454(3) 0.0448(10) Uani 1 1 d . 0
C11 C 0.6266(3) -0.01345(13) 0.7560(3) 0.0440(10) Uani 1 1 d . 0
H11 H 0.6434 -0.0425 0.7341 0.053 Uiso 1 1 calc R 0
C12 C 0.5692(3) 0.01971(11) 0.6990(3) 0.0348(8) Uani 1 1 d . 0
H12 H 0.5476 0.0121 0.6393 0.042 Uiso 1 1 calc R 0
C13 C 0.5425(3) 0.19664(16) 1.0429(3) 0.0534(11) Uani 1 1 d . 0
C14 C 0.4285(4) 0.21014(19) 1.0637(3) 0.0809(16) Uani 1 1 d . 0
H14A H 0.3930 0.2335 1.0222 0.121 Uiso 1 1 calc R 0
H14B H 0.4398 0.2227 1.1227 0.121 Uiso 1 1 calc R 0
H14C H 0.3808 0.1828 1.0594 0.121 Uiso 1 1 calc R 0
C15 C 0.6193(5) 0.2397(2) 1.0527(4) 0.107(2) Uani 1 1 d . 0
H15A H 0.6919 0.2311 1.0407 0.161 Uiso 1 1 calc R 0
H15B H 0.6292 0.2517 1.1121 0.161 Uiso 1 1 calc R 0
H15C H 0.5854 0.2636 1.0116 0.161 Uiso 1 1 calc R 0
C16 C 0.5961(5) 0.1598(2) 1.1105(3) 0.100(2) Uani 1 1 d . 0
H16A H 0.6685 0.1506 1.0990 0.150 Uiso 1 1 calc R 0
H16B H 0.5474 0.1327 1.1060 0.150 Uiso 1 1 calc R 0
H16C H 0.6060 0.1727 1.1691 0.150 Uiso 1 1 calc R 0
C17 C 0.7256(5) -0.03847(17) 0.9129(3) 0.0735(15) Uani 1 1 d . 0
C18 C 0.6512(7) -0.0509(2) 0.9789(5) 0.144(3) Uani 1 1 d . 0
H18A H 0.6332 -0.0228 1.0077 0.215 Uiso 1 1 calc R 0
H18B H 0.6912 -0.0723 1.0225 0.215 Uiso 1 1 calc R 0
H18C H 0.5824 -0.0654 0.9480 0.215 Uiso 1 1 calc R 0
C19 C 0.8322(6) -0.0155(2) 0.9629(5) 0.164(4) Uani 1 1 d . 0
H19A H 0.8130 0.0129 0.9902 0.247 Uiso 1 1 calc R 0
H19B H 0.8810 -0.0082 0.9227 0.247 Uiso 1 1 calc R 0
H19C H 0.8705 -0.0366 1.0078 0.247 Uiso 1 1 calc R 0
C20 C 0.7538(7) -0.0836(2) 0.8696(4) 0.148(3) Uani 1 1 d . 0
H20A H 0.7998 -0.0765 0.8271 0.222 Uiso 1 1 calc R 0
H20B H 0.6849 -0.0985 0.8401 0.222 Uiso 1 1 calc R 0
H20C H 0.7946 -0.1043 0.9140 0.222 Uiso 1 1 calc R 0
C21 C 0.2764(3) 0.03211(12) 0.6795(2) 0.0341(8) Uani 1 1 d . 0
C22 C 0.2356(3) 0.01704(13) 0.7535(3) 0.0481(10) Uani 1 1 d . 0
H22 H 0.2072 0.0389 0.7883 0.058 Uiso 1 1 calc R 0
C23 C 0.2371(3) -0.03057(15) 0.7753(3) 0.0543(11) Uani 1 1 d . 0
H23 H 0.2096 -0.0403 0.8245 0.065 Uiso 1 1 calc R 0
C24 C 0.2789(3) -0.06308(14) 0.7247(3) 0.0517(11) Uani 1 1 d . 0
H24 H 0.2813 -0.0947 0.7405 0.062 Uiso 1 1 calc R 0
C25 C 0.3173(3) -0.04921(14) 0.6510(3) 0.0467(10) Uani 1 1 d . 0
H25 H 0.3441 -0.0715 0.6162 0.056 Uiso 1 1 calc R 0
C26 C 0.3165(3) -0.00220(13) 0.6281(3) 0.0409(9) Uani 1 1 d . 0
H26 H 0.3429 0.0068 0.5779 0.049 Uiso 1 1 calc R 0
C27 C 0.2091(3) 0.12699(11) 0.7171(3) 0.0335(8) Uani 1 1 d . 0
C28 C 0.1162(3) 0.15506(13) 0.6828(3) 0.0465(10) Uani 1 1 d . 0
H28 H 0.0892 0.1563 0.6218 0.056 Uiso 1 1 calc R 0
C29 C 0.0629(3) 0.18159(14) 0.7389(3) 0.0565(12) Uani 1 1 d . 0
H29 H 0.0008 0.2003 0.7150 0.068 Uiso 1 1 calc R 0
C30 C 0.1011(4) 0.18020(15) 0.8284(3) 0.0611(12) Uani 1 1 d . 0
H30 H 0.0644 0.1974 0.8656 0.073 Uiso 1 1 calc R 0
C31 C 0.1939(3) 0.15328(16) 0.8633(3) 0.0547(11) Uani 1 1 d . 0
H31 H 0.2209 0.1525 0.9243 0.066 Uiso 1 1 calc R 0
C32 C 0.2478(3) 0.12705(13) 0.8078(3) 0.0441(10) Uani 1 1 d . 0
H32 H 0.3113 0.1092 0.8322 0.053 Uiso 1 1 calc R 0
C33 C 0.1799(3) 0.09312(12) 0.5396(2) 0.0327(8) Uani 1 1 d . 0
C34 C 0.0794(3) 0.06819(13) 0.5343(3) 0.0403(9) Uani 1 1 d . 0
H34 H 0.0672 0.0512 0.5831 0.048 Uiso 1 1 calc R 0
C35 C -0.0029(3) 0.06842(14) 0.4570(3) 0.0477(10) Uani 1 1 d . 0
H35 H -0.0707 0.0522 0.4544 0.057 Uiso 1 1 calc R 0
C36 C 0.0159(3) 0.09265(15) 0.3842(3) 0.0517(11) Uani 1 1 d . 0
H36 H -0.0387 0.0923 0.3320 0.062 Uiso 1 1 calc R 0
C37 C 0.1154(3) 0.11752(15) 0.3882(3) 0.0552(11) Uani 1 1 d . 0
H37 H 0.1280 0.1339 0.3388 0.066 Uiso 1 1 calc R 0
C38 C 0.1969(3) 0.11785(14) 0.4667(3) 0.0473(10) Uani 1 1 d . 0
H38 H 0.2634 0.1350 0.4698 0.057 Uiso 1 1 calc R 0
C39 C 0.7071(3) 0.19451(13) 0.6982(3) 0.0378(9) Uani 1 1 d . 0
C40 C 0.7371(3) 0.19168(15) 0.7902(3) 0.0460(10) Uani 1 1 d . 0
H40 H 0.7335 0.1627 0.8173 0.055 Uiso 1 1 calc R 0
C41 C 0.7721(3) 0.23049(17) 0.8426(3) 0.0570(12) Uani 1 1 d . 0
H41 H 0.7936 0.2272 0.9038 0.068 Uiso 1 1 calc R 0
C42 C 0.7749(3) 0.27343(18) 0.8044(4) 0.0644(14) Uani 1 1 d . 0
H42 H 0.7976 0.2998 0.8394 0.077 Uiso 1 1 calc R 0
C43 C 0.7441(4) 0.27783(15) 0.7135(4) 0.0636(13) Uani 1 1 d . 0
H43 H 0.7458 0.3072 0.6874 0.076 Uiso 1 1 calc R 0
C44 C 0.7106(3) 0.23879(13) 0.6608(3) 0.0469(10) Uani 1 1 d . 0
H44 H 0.6901 0.2423 0.5996 0.056 Uiso 1 1 calc R 0
C45 C 0.7625(3) 0.09713(13) 0.6595(2) 0.0351(8) Uani 1 1 d . 0
C46 C 0.8530(3) 0.09823(15) 0.7313(3) 0.0503(11) Uani 1 1 d . 0
H46 H 0.8646 0.1246 0.7677 0.060 Uiso 1 1 calc R 0
C47 C 0.9266(3) 0.06000(17) 0.7493(3) 0.0609(12) Uani 1 1 d . 0
H47 H 0.9869 0.0612 0.7977 0.073 Uiso 1 1 calc R 0
C48 C 0.9118(3) 0.02099(16) 0.6974(3) 0.0559(12) Uani 1 1 d . 0
H48 H 0.9613 -0.0044 0.7103 0.067 Uiso 1 1 calc R 0
C49 C 0.8220(3) 0.01927(14) 0.6245(3) 0.0517(11) Uani 1 1 d . 0
H49 H 0.8112 -0.0073 0.5885 0.062 Uiso 1 1 calc R 0
C50 C 0.7486(3) 0.05717(13) 0.6057(3) 0.0422(9) Uani 1 1 d . 0
H50 H 0.6892 0.0560 0.5566 0.051 Uiso 1 1 calc R 0
C51 C 0.6792(3) 0.16067(12) 0.5203(2) 0.0365(9) Uani 1 1 d . 0
C52 C 0.7892(3) 0.16087(13) 0.5056(3) 0.0437(10) Uani 1 1 d . 0
H52 H 0.8485 0.1501 0.5495 0.052 Uiso 1 1 calc R 0
C53 C 0.8113(4) 0.17701(14) 0.4257(3) 0.0535(11) Uani 1 1 d . 0
H53 H 0.8853 0.1771 0.4164 0.064 Uiso 1 1 calc R 0
C54 C 0.7251(4) 0.19268(15) 0.3609(3) 0.0586(12) Uani 1 1 d . 0
H54 H 0.7401 0.2036 0.3075 0.070 Uiso 1 1 calc R 0
C55 C 0.6155(4) 0.19227(16) 0.3745(3) 0.0634(13) Uani 1 1 d . 0
H55 H 0.5564 0.2030 0.3303 0.076 Uiso 1 1 calc R 0
C56 C 0.5932(3) 0.17596(14) 0.4537(3) 0.0489(10) Uani 1 1 d . 0
H56 H 0.5188 0.1753 0.4620 0.059 Uiso 1 1 calc R 0
C57 C 0.9577(5) 0.1746(2) 0.0816(5) 0.112(2) Uani 1 1 d . 0
H57A H 1.0388 0.1770 0.0844 0.134 Uiso 1 1 calc R 0
H57B H 0.9239 0.2046 0.0612 0.134 Uiso 1 1 calc R 0
Cl1 Cl 0.9344(2) 0.16385(10) 0.18692(15) 0.1813(11) Uani 1 1 d . 0
Cl2 Cl 0.9021(2) 0.13119(8) 0.00494(19) 0.1672(10) Uani 1 1 d . 0
O1 O 0.5991(10) -0.1216(4) 0.6938(9) 0.348(6) Uiso 1 1 d . 2

loop_
_atom_site_aniso_label
_atom_site_aniso_U_11
_atom_site_aniso_U_22
_atom_site_aniso_U_33
_atom_site_aniso_U_23
_atom_site_aniso_U_13
_atom_site_aniso_U_12
Os1 0.02758(7) 0.02462(7) 0.02676(8) 0.00065(7) 0.00430(5) 0.00036(5)
P1 0.0289(4) 0.0312(5) 0.0323(6) 0.0027(4) 0.0055(4) -0.0023(4)
P2 0.0304(4) 0.0300(5) 0.0321(6) 0.0009(4) 0.0073(4) -0.0021(4)
N3 0.061(2) 0.037(2) 0.061(3) 0.0160(18) 0.0064(17) 0.0115(16)
N4 0.056(2) 0.052(2) 0.036(2) -0.0105(17) 0.0091(16) -0.0020(15)
N1 0.0302(14) 0.0281(16) 0.0303(18) -0.0017(14) 0.0057(12) 0.0019(11)
N2 0.0316(14) 0.0248(16) 0.0273(18) 0.0023(13) 0.0049(12) 0.0004(11)
C1 0.0337(18) 0.039(2) 0.038(2) -0.0006(18) 0.0073(16) -0.0005(15)
C2 0.0281(17) 0.039(2) 0.033(2) 0.0036(18) 0.0046(15) -0.0027(14)
C3 0.046(2) 0.029(2) 0.040(3) -0.0059(18) 0.0103(17) 0.0061(15)
C4 0.053(2) 0.034(2) 0.050(3) -0.016(2) 0.0129(19) 0.0025(17)
C5 0.039(2) 0.047(2) 0.039(3) -0.016(2) 0.0093(17) -0.0014(17)
C6 0.042(2) 0.049(2) 0.026(2) -0.0007(18) 0.0030(15) 0.0041(16)
C7 0.0317(18) 0.0331(19) 0.029(2) -0.0033(17) 0.0056(14) -0.0012(14)
C8 0.0286(17) 0.034(2) 0.029(2) 0.0012(16) 0.0038(14) 0.0012(13)
C9 0.057(2) 0.043(2) 0.028(2) 0.0026(18) 0.0035(17) 0.0092(18)
C10 0.056(2) 0.036(2) 0.044(3) 0.0144(19) 0.0134(19) 0.0146(17)
C11 0.058(2) 0.029(2) 0.047(3) 0.0035(19) 0.0157(19) 0.0086(17)
C12 0.045(2) 0.0231(19) 0.037(2) -0.0029(17) 0.0112(16) 0.0019(14)
C13 0.052(2) 0.065(3) 0.044(3) -0.023(2) 0.0104(19) 0.000(2)
C14 0.074(3) 0.114(5) 0.059(4) -0.033(3) 0.025(3) 0.003(3)
C15 0.107(4) 0.135(6) 0.088(5) -0.070(4) 0.038(3) -0.060(4)
C16 0.132(5) 0.116(5) 0.043(3) -0.023(3) -0.006(3) 0.029(4)
C17 0.107(4) 0.056(3) 0.057(3) 0.024(3) 0.015(3) 0.040(3)
C18 0.230(8) 0.103(6) 0.110(6) 0.079(5) 0.064(6) 0.068(5)
C19 0.134(6) 0.116(6) 0.192(9) 0.035(6) -0.086(6) 0.048(5)
C20 0.251(8) 0.095(5) 0.090(5) 0.027(4) 0.015(5) 0.123(6)
C21 0.0297(17) 0.033(2) 0.039(2) 0.0024(17) 0.0046(15) -0.0022(14)
C22 0.056(2) 0.043(2) 0.049(3) 0.008(2) 0.020(2) 0.0017(18)
C23 0.072(3) 0.045(3) 0.048(3) 0.017(2) 0.016(2) -0.007(2)
C24 0.062(3) 0.030(2) 0.059(3) 0.006(2) 0.002(2) -0.0045(18)
C25 0.047(2) 0.038(2) 0.051(3) -0.004(2) 0.0014(19) -0.0047(17)
C26 0.045(2) 0.035(2) 0.042(3) 0.0011(19) 0.0079(17) -0.0109(16)
C27 0.0364(19) 0.029(2) 0.037(2) 0.0020(16) 0.0120(15) -0.0065(13)
C28 0.054(2) 0.035(2) 0.051(3) 0.0074(19) 0.0131(19) 0.0052(17)
C29 0.064(3) 0.038(3) 0.073(4) 0.005(2) 0.025(2) 0.0149(19)
C30 0.071(3) 0.047(3) 0.074(4) -0.003(3) 0.034(3) 0.003(2)
C31 0.061(3) 0.065(3) 0.042(3) -0.007(2) 0.019(2) -0.007(2)
C32 0.041(2) 0.053(3) 0.041(3) -0.0010(19) 0.0135(17) -0.0011(16)
C33 0.0308(17) 0.030(2) 0.037(2) -0.0017(17) 0.0042(15) 0.0000(14)
C34 0.0348(19) 0.040(2) 0.045(3) 0.0026(18) 0.0062(17) -0.0018(15)
C35 0.037(2) 0.044(2) 0.058(3) -0.001(2) 0.0011(18) -0.0024(16)
C36 0.043(2) 0.054(3) 0.050(3) -0.001(2) -0.0108(18) 0.0020(19)
C37 0.053(2) 0.068(3) 0.039(3) 0.016(2) -0.0035(19) -0.006(2)
C38 0.043(2) 0.053(3) 0.042(3) 0.009(2) 0.0000(17) -0.0113(18)
C39 0.0301(18) 0.039(2) 0.045(3) -0.0058(19) 0.0110(16) -0.0031(14)
C40 0.043(2) 0.054(3) 0.041(3) -0.005(2) 0.0074(17) -0.0085(17)
C41 0.049(2) 0.073(3) 0.047(3) -0.022(3) 0.0060(19) -0.010(2)
C42 0.050(3) 0.064(3) 0.079(4) -0.037(3) 0.012(2) -0.012(2)
C43 0.074(3) 0.033(3) 0.087(4) -0.013(2) 0.025(3) -0.013(2)
C44 0.054(2) 0.038(2) 0.051(3) -0.002(2) 0.0142(19) -0.0029(17)
C45 0.0301(18) 0.036(2) 0.040(2) 0.0047(18) 0.0077(15) -0.0023(14)
C46 0.039(2) 0.049(3) 0.060(3) -0.001(2) 0.0020(19) 0.0029(17)
C47 0.043(2) 0.069(3) 0.065(3) 0.006(3) -0.004(2) 0.011(2)
C48 0.043(2) 0.054(3) 0.071(3) 0.009(3) 0.013(2) 0.0176(19)
C49 0.051(2) 0.044(3) 0.063(3) -0.001(2) 0.020(2) 0.0094(18)
C50 0.041(2) 0.041(2) 0.044(3) -0.0002(19) 0.0085(17) 0.0083(16)
C51 0.042(2) 0.033(2) 0.037(2) 0.0004(17) 0.0118(16) -0.0025(15)
C52 0.050(2) 0.042(2) 0.043(3) 0.0022(19) 0.0166(18) 0.0002(17)
C53 0.063(3) 0.047(3) 0.058(3) -0.003(2) 0.032(2) -0.006(2)
C54 0.085(3) 0.052(3) 0.045(3) 0.005(2) 0.028(2) -0.006(2)
C55 0.068(3) 0.075(3) 0.048(3) 0.014(2) 0.013(2) 0.003(2)
C56 0.053(2) 0.059(3) 0.036(3) 0.012(2) 0.0128(19) 0.0005(19)
C57 0.104(4) 0.080(5) 0.139(7) 0.038(4) -0.003(4) -0.004(3)
Cl1 0.1570(18) 0.251(3) 0.1156(18) 0.0909(19) -0.0192(14) -0.0235(18)
Cl2 0.185(2) 0.1050(17) 0.196(3) -0.0102(15) 0.0003(18) 0.0173(14)

loop_
_atom_type_symbol
_atom_type_description
_atom_type_scat_dispersion_real
_atom_type_scat_dispersion_imag
_atom_type_scat_source
Os Os -1.2165 7.6030 'International Tables Vol C Tables 4.2.6.8 and 6.1.1.4'
P P 0.1023 0.0942 'International Tables Vol C Tables 4.2.6.8 and 6.1.1.4'
O O 0.0106 0.0060 'International Tables Vol C Tables 4.2.6.8 and 6.1.1.4'
N N 0.0061 0.0033 'International Tables Vol C Tables 4.2.6.8 and 6.1.1.4'
C C 0.0033 0.0016 'International Tables Vol C Tables 4.2.6.8 and 6.1.1.4'
Cl Cl 0.1484 0.1585 'International Tables Vol C Tables 4.2.6.8 and 6.1.1.4'
H H 0.0000 0.0000 'International Tables Vol C Tables 4.2.6.8 and 6.1.1.4'

loop_
_geom_angle_atom_site_label_1
_geom_angle_atom_site_label_2
_geom_angle_atom_site_label_3
_geom_angle
C2 Os1 C1 93.92(14)
C2 Os1 N1 173.06(12)
C1 Os1 N1 92.99(13)
C2 Os1 N2 96.24(12)
C1 Os1 N2 169.64(13)
N1 Os1 N2 76.84(10)
C2 Os1 P2 87.93(9)
C1 Os1 P2 88.63(10)
N1 Os1 P2 91.61(8)
N2 Os1 P2 89.68(7)
C2 Os1 P1 88.35(9)
C1 Os1 P1 90.33(10)
N1 Os1 P1 92.24(8)
N2 Os1 P1 92.02(7)
P2 Os1 P1 176.06(3)
C33 P1 C21 100.81(16)
C33 P1 C27 102.00(16)
C21 P1 C27 104.59(16)
C33 P1 Os1 118.18(11)
C21 P1 Os1 113.46(10)
C27 P1 Os1 115.76(11)
C39 P2 C45 106.18(16)
C39 P2 C51 102.13(17)
C45 P2 C51 100.54(16)
C39 P2 Os1 113.89(11)
C45 P2 Os1 113.52(11)
C51 P2 Os1 118.88(12)
C7 N1 C3 117.0(3)
C7 N1 Os1 117.1(2)
C3 N1 Os1 125.8(2)
C12 N2 C8 117.6(3)
C12 N2 Os1 126.7(2)
C8 N2 Os1 115.5(2)
N3 C1 Os1 174.6(3)
N4 C2 Os1 177.8(3)
N1 C3 C4 122.2(3)
C3 C4 C5 121.6(3)
C6 C5 C4 115.6(3)
C6 C5 C13 123.0(4)
C4 C5 C13 121.5(4)
C5 C6 C7 121.6(4)
N1 C7 C6 122.0(3)
N1 C7 C8 114.6(3)
C6 C7 C8 123.4(3)
N2 C8 C9 121.2(3)
N2 C8 C7 115.7(3)
C9 C8 C7 123.1(3)
C8 C9 C10 121.6(4)
C11 C10 C9 115.9(3)
C11 C10 C17 123.7(4)
C9 C10 C17 120.3(4)
C12 C11 C10 120.4(4)
N2 C12 C11 123.3(4)
C14 C13 C5 109.4(3)
C14 C13 C15 109.4(4)
C5 C13 C15 108.8(4)
C14 C13 C16 107.7(4)
C5 C13 C16 112.8(4)
C15 C13 C16 108.7(4)
C19 C17 C20 110.4(5)
C19 C17 C18 108.3(6)
C20 C17 C18 108.2(5)
C19 C17 C10 110.0(4)
C20 C17 C10 112.1(4)
C18 C17 C10 107.8(4)
C22 C21 C26 117.8(3)
C22 C21 P1 125.4(3)
C26 C21 P1 116.8(3)
C23 C22 C21 120.3(4)
C24 C23 C22 120.5(4)
C25 C24 C23 120.2(4)
C24 C25 C26 120.3(4)
C25 C26 C21 120.9(4)
C32 C27 C28 117.7(3)
C32 C27 P1 120.7(3)
C28 C27 P1 121.5(3)
C27 C28 C29 120.7(4)
C30 C29 C28 120.5(4)
C29 C30 C31 119.6(4)
C30 C31 C32 120.2(4)
C27 C32 C31 121.3(4)
C38 C33 C34 118.9(3)
C38 C33 P1 121.9(3)
C34 C33 P1 119.2(3)
C35 C34 C33 120.7(4)
C36 C35 C34 119.7(3)
C35 C36 C37 120.4(4)
C36 C37 C38 119.5(4)
C33 C38 C37 120.7(4)
C44 C39 C40 116.8(4)
C44 C39 P2 121.2(3)
C40 C39 P2 121.8(3)
C41 C40 C39 122.3(4)
C42 C41 C40 119.7(5)
C41 C42 C43 119.7(4)
C42 C43 C44 120.6(5)
C43 C44 C39 120.8(4)
C46 C45 C50 118.2(3)
C46 C45 P2 125.8(3)
C50 C45 P2 116.0(3)
C45 C46 C47 120.4(4)
C48 C47 C46 121.2(4)
C47 C48 C49 119.4(4)
C50 C49 C48 119.9(4)
C49 C50 C45 120.9(4)
C56 C51 C52 118.4(4)
C56 C51 P2 122.2(3)
C52 C51 P2 119.3(3)
C51 C52 C53 120.5(4)
C54 C53 C52 120.2(4)
C53 C54 C55 119.8(4)
C54 C55 C56 120.0(4)
C51 C56 C55 121.0(4)
Cl1 C57 Cl2 113.4(3)

loop_
_geom_bond_atom_site_label_1
_geom_bond_atom_site_label_2
_geom_bond_distance
Os1 C2 2.020(4)
Os1 C1 2.023(4)
Os1 N1 2.106(3)
Os1 N2 2.127(3)
Os1 P2 2.3636(9)
Os1 P1 2.3637(9)
P1 C33 1.831(4)
P1 C21 1.836(4)
P1 C27 1.839(4)
P2 C39 1.836(4)
P2 C45 1.836(4)
P2 C51 1.840(4)
N3 C1 1.147(4)
N4 C2 1.153(4)
N1 C7 1.353(4)
N1 C3 1.362(4)
N2 C12 1.334(4)
N2 C8 1.357(4)
C3 C4 1.366(5)
C4 C5 1.393(5)
C5 C6 1.378(5)
C5 C13 1.523(5)
C6 C7 1.380(5)
C7 C8 1.478(5)
C8 C9 1.376(5)
C9 C10 1.392(5)
C10 C11 1.381(5)
C10 C17 1.532(5)
C11 C12 1.374(5)
C13 C14 1.519(5)
C13 C15 1.524(6)
C13 C16 1.526(7)
C17 C19 1.504(8)
C17 C20 1.515(7)
C17 C18 1.526(8)
C21 C22 1.396(5)
C21 C26 1.402(5)
C22 C23 1.394(5)
C23 C24 1.369(6)
C24 C25 1.367(6)
C25 C26 1.382(5)
C27 C32 1.380(5)
C27 C28 1.387(5)
C28 C29 1.398(5)
C29 C30 1.363(6)
C30 C31 1.370(6)
C31 C32 1.391(5)
C33 C38 1.376(5)
C33 C34 1.390(4)
C34 C35 1.386(5)
C35 C36 1.372(6)
C36 C37 1.382(5)
C37 C38 1.394(5)
C39 C44 1.389(5)
C39 C40 1.392(5)
C40 C41 1.381(5)
C41 C42 1.358(6)
C42 C43 1.379(6)
C43 C44 1.386(5)
C45 C46 1.386(5)
C45 C50 1.396(5)
C46 C47 1.394(5)
C47 C48 1.358(6)
C48 C49 1.393(5)
C49 C50 1.386(5)
C51 C56 1.372(5)
C51 C52 1.387(5)
C52 C53 1.389(5)
C53 C54 1.360(6)
C54 C55 1.377(6)
C55 C56 1.381(5)
C57 Cl1 1.728(7)
C57 Cl2 1.746(7)
